data_7219736
loop_
_publ_author_name
'Behbehani, Haider'
'Ibrahim, Hamada Mohamed'
'Dawood, KM'

_publ_section_title
;
 Ultrasound-Assisted Regio- and Stereoselective Synthesis of
 Bis-[1`,4`-diaryl-1-oxo-spiro-benzosuberane-2,5`-pyrazoline] Derivatives
 via 1,3-Dipolar Cycloaddition
;
_journal_name_full 'RSC Adv.'
_journal_paper_doi 10.1039/C5RA02972D
_journal_year 2015
_chemical_formula_moiety 'C25 H20 N3 O3'
_chemical_formula_sum 'C25 H20 N3 O3'
_chemical_formula_weight 410.45
_space_group_IT_number 14
_symmetry_cell_setting monoclinic
_symmetry_Int_Tables_number 14
_symmetry_space_group_name_Hall '-P 2ybc'
_symmetry_space_group_name_H-M 'P 1 21/c 1'
_atom_sites_solution_hydrogens geom
_atom_sites_solution_primary direct
_atom_sites_solution_secondary difmap
_audit_update_record
;
2015-02-08 deposited with the CCDC.
2015-03-04 downloaded from the CCDC.
;
_cell_angle_alpha 90.0000
_cell_angle_beta 107.826(8)
_cell_angle_gamma 90.0000
_cell_formula_units_Z 4
_cell_length_a 13.204(5)
_cell_length_b 9.770(4)
_cell_length_c 16.496(6)
_cell_measurement_reflns_used 3591
_cell_measurement_temperature 293
_cell_measurement_theta_max 25.02
_cell_measurement_theta_min 3.15
_cell_volume 2025.9(14)
_computing_cell_refinement 'CrystalClear-SM Expert 2.0 r4'
_computing_data_collection 'CrystalClear-SM Expert 2.0 r4 (Rigaku, 2009)'
_computing_data_reduction 'CrystalClear-SM Expert 2.0 r4'
_computing_molecular_graphics 'CrystalStructure 4.0'
_computing_publication_material 'CrystalStructure 4.0 (Rigaku, 2010)'
_computing_structure_refinement 'SHELXL97 (Sheldrick, 2008)'
_computing_structure_solution 'Il Milione (Burla, et al., 2007)'
_diffrn_ambient_temperature 293
_diffrn_detector_area_resol_mean 10.000
_diffrn_measured_fraction_theta_full 0.996
_diffrn_measured_fraction_theta_max 0.996
_diffrn_measurement_device_type 'Rigaku R-AXIS RAPID'
_diffrn_measurement_method \w
_diffrn_radiation_type 'Mo K\a'
_diffrn_radiation_wavelength 0.71075
_diffrn_reflns_av_R_equivalents 0.1182
_diffrn_reflns_limit_h_max 15
_diffrn_reflns_limit_h_min -14
_diffrn_reflns_limit_k_max 11
_diffrn_reflns_limit_k_min -11
_diffrn_reflns_limit_l_max 19
_diffrn_reflns_limit_l_min -18
_diffrn_reflns_number 15286
_diffrn_reflns_theta_full 25.03
_diffrn_reflns_theta_max 25.03
_diffrn_standards_number 0
_exptl_absorpt_coefficient_mu 0.090
_exptl_absorpt_correction_T_max 0.994
_exptl_absorpt_correction_T_min 0.196
_exptl_absorpt_correction_type multi-scan
_exptl_absorpt_process_details 'ABSCOR (Rigaku, 1995)'
_exptl_crystal_colour Yellow
_exptl_crystal_density_diffrn 1.346
_exptl_crystal_density_method 'not measured'
_exptl_crystal_description Block
_exptl_crystal_F_000 860.00
_exptl_crystal_size_max 0.150
_exptl_crystal_size_mid 0.090
_exptl_crystal_size_min 0.070
_refine_diff_density_max 0.160
_refine_diff_density_min -0.220
_refine_ls_extinction_method none
_refine_ls_goodness_of_fit_ref 0.961
_refine_ls_hydrogen_treatment constr
_refine_ls_number_parameters 280
_refine_ls_number_reflns 3562
_refine_ls_number_restraints 0
_refine_ls_R_factor_gt 0.0664
_refine_ls_shift/su_max 0.000
_refine_ls_structure_factor_coef Fsqd
_refine_ls_weighting_details 'w = 1/[\s^2^(Fo^2^)+(0.0862P)^2^+0.0000P] where P=(Fo^2^+2Fc^2^)/3'
_refine_ls_weighting_scheme calc
_refine_ls_wR_factor_ref 0.1864
_reflns_number_gt 1686
_reflns_number_total 3562
_reflns_threshold_expression F^2^>2.0\s(F^2^)
_cod_data_source_file c5ra02972d1.cif
_cod_data_source_block User-defined
_cod_original_cell_volume 2025.8(12)
_cod_database_code 7219736

loop_
_symmetry_equiv_pos_site_id
_symmetry_equiv_pos_as_xyz
1 +X,+Y,+Z
2 -X,1/2+Y,1/2-Z
3 -X,-Y,-Z
4 +X,1/2-Y,1/2+Z

loop_
_atom_site_label
_atom_site_type_symbol
_atom_site_fract_x
_atom_site_fract_y
_atom_site_fract_z
_atom_site_U_iso_or_equiv
_atom_site_adp_type
_atom_site_occupancy
_atom_site_symmetry_multiplicity
_atom_site_calc_flag
_atom_site_refinement_flags
O1 O -0.5009(3) 0.7036(5) 0.1779(3) 0.1201(15) Uani 1.0 4 d .
O2 O -0.4693(3) 0.4899(6) 0.1687(3) 0.1366(18) Uani 1.0 4 d .
O3 O 0.16002(18) 0.7851(3) 0.54937(16) 0.0608(8) Uani 1.0 4 d .
N1 N 0.1222(2) 0.6088(3) 0.39932(18) 0.0507(8) Uani 1.0 4 d .
N2 N 0.1043(2) 0.5101(3) 0.45399(18) 0.0505(8) Uani 1.0 4 d .
N3 N -0.4441(3) 0.6043(6) 0.1976(3) 0.0908(14) Uani 1.0 4 d .
C1 C 0.0207(3) 0.5446(4) 0.4743(2) 0.0478(9) Uani 1.0 4 d .
C2 C -0.0286(3) 0.6795(4) 0.4375(2) 0.0445(9) Uani 1.0 4 d .
C3 C 0.0607(3) 0.7381(4) 0.4043(2) 0.0466(9) Uani 1.0 4 d .
C4 C -0.1378(3) 0.6591(4) 0.3723(2) 0.0500(10) Uani 1.0 4 d .
C5 C -0.2173(3) 0.7550(5) 0.3664(3) 0.0605(11) Uani 1.0 4 d .
C6 C -0.3173(3) 0.7386(5) 0.3078(3) 0.0686(12) Uani 1.0 4 d .
C7 C -0.3370(3) 0.6232(6) 0.2587(3) 0.0667(12) Uani 1.0 4 d .
C8 C -0.2615(3) 0.5250(5) 0.2642(3) 0.0714(12) Uani 1.0 4 d .
C9 C -0.1613(3) 0.5437(5) 0.3216(3) 0.0585(11) Uani 1.0 4 d .
C10 C 0.1375(3) 0.8263(4) 0.4761(3) 0.0504(10) Uani 1.0 4 d .
C11 C 0.1851(3) 0.9558(4) 0.4568(3) 0.0516(10) Uani 1.0 4 d .
C12 C 0.2942(3) 0.9753(5) 0.4905(3) 0.0627(11) Uani 1.0 4 d .
C13 C 0.3395(4) 1.0963(5) 0.4771(3) 0.0758(13) Uani 1.0 4 d .
C14 C 0.2760(4) 1.1997(5) 0.4324(3) 0.0753(13) Uani 1.0 4 d .
C15 C 0.1662(4) 1.1818(5) 0.4002(3) 0.0659(12) Uani 1.0 4 d .
C16 C 0.1204(3) 1.0583(4) 0.4109(3) 0.0541(10) Uani 1.0 4 d .
C17 C 0.0003(3) 1.0372(4) 0.3784(3) 0.0573(10) Uani 1.0 4 d .
C18 C -0.0344(3) 0.9363(4) 0.3048(3) 0.0540(10) Uani 1.0 4 d .
C19 C 0.0310(3) 0.8054(4) 0.3172(2) 0.0520(10) Uani 1.0 4 d .
C20 C 0.2321(3) 0.6195(4) 0.4012(3) 0.0541(10) Uani 1.0 4 d .
C21 C 0.2542(3) 0.6424(5) 0.3251(3) 0.0693(12) Uani 1.0 4 d .
C22 C 0.3580(4) 0.6587(5) 0.3258(4) 0.0880(15) Uani 1.0 4 d .
C23 C 0.4394(4) 0.6527(6) 0.4009(5) 0.0969(17) Uani 1.0 4 d .
C24 C 0.4178(4) 0.6296(5) 0.4755(4) 0.0850(15) Uani 1.0 4 d .
C25 C 0.3146(3) 0.6104(4) 0.4771(3) 0.0698(12) Uani 1.0 4 d .
H2 H -0.0360 0.7378 0.4838 0.0534 Uiso 1.0 4 calc R
H5 H -0.2034 0.8309 0.4021 0.0726 Uiso 1.0 4 calc R
H6 H -0.3697 0.8047 0.3021 0.0823 Uiso 1.0 4 calc R
H8 H -0.2772 0.4473 0.2301 0.0857 Uiso 1.0 4 calc R
H9 H -0.1091 0.4778 0.3261 0.0702 Uiso 1.0 4 calc R
H12 H 0.3367 0.9062 0.5223 0.0753 Uiso 1.0 4 calc R
H13 H 0.4128 1.1083 0.4981 0.0909 Uiso 1.0 4 calc R
H14 H 0.3065 1.2820 0.4237 0.0903 Uiso 1.0 4 calc R
H15 H 0.1235 1.2531 0.3714 0.0791 Uiso 1.0 4 calc R
H17A H -0.0238 1.0042 0.4249 0.0688 Uiso 1.0 4 calc R
H17B H -0.0339 1.1246 0.3601 0.0688 Uiso 1.0 4 calc R
H18A H -0.0304 0.9815 0.2535 0.0648 Uiso 1.0 4 calc R
H18B H -0.1082 0.9122 0.2961 0.0648 Uiso 1.0 4 calc R
H19A H -0.0083 0.7391 0.2756 0.0625 Uiso 1.0 4 calc R
H19B H 0.0963 0.8253 0.3041 0.0625 Uiso 1.0 4 calc R
H21 H 0.1991 0.6467 0.2740 0.0832 Uiso 1.0 4 calc R
H22 H 0.3730 0.6740 0.2751 0.1056 Uiso 1.0 4 calc R
H23 H 0.5094 0.6642 0.4010 0.1163 Uiso 1.0 4 calc R
H24 H 0.4734 0.6268 0.5263 0.1020 Uiso 1.0 4 calc R
H25 H 0.3008 0.5918 0.5280 0.0838 Uiso 1.0 4 calc R

loop_
_atom_site_aniso_label
_atom_site_aniso_U_11
_atom_site_aniso_U_22
_atom_site_aniso_U_33
_atom_site_aniso_U_12
_atom_site_aniso_U_13
_atom_site_aniso_U_23
O1 0.066(3) 0.181(5) 0.096(3) 0.022(3) -0.0021(18) 0.011(3)
O2 0.076(3) 0.160(5) 0.145(4) -0.025(3) -0.010(3) -0.042(4)
O3 0.0661(16) 0.0654(19) 0.0466(17) 0.0017(13) 0.0107(12) 0.0019(14)
N1 0.0531(18) 0.050(2) 0.0496(19) 0.0009(15) 0.0163(14) 0.0043(16)
N2 0.0534(18) 0.050(2) 0.0476(19) -0.0027(15) 0.0144(14) 0.0030(16)
N3 0.057(3) 0.137(5) 0.070(3) -0.008(3) 0.006(2) -0.004(3)
C1 0.052(2) 0.050(3) 0.040(2) -0.0024(18) 0.0139(16) 0.0007(18)
C2 0.0432(19) 0.051(3) 0.040(2) -0.0008(17) 0.0128(15) 0.0021(18)
C3 0.052(2) 0.045(3) 0.043(2) 0.0000(17) 0.0144(15) 0.0026(18)
C4 0.052(3) 0.053(3) 0.045(3) -0.0004(18) 0.0151(16) 0.0040(19)
C5 0.054(3) 0.064(3) 0.061(3) 0.009(2) 0.0153(18) 0.002(2)
C6 0.045(3) 0.091(4) 0.067(3) 0.016(3) 0.0131(19) 0.007(3)
C7 0.043(3) 0.099(4) 0.054(3) -0.006(3) 0.0084(18) 0.002(3)
C8 0.060(3) 0.086(4) 0.064(3) -0.010(3) 0.013(2) -0.015(3)
C9 0.050(3) 0.068(3) 0.056(3) 0.001(2) 0.0137(18) -0.003(3)
C10 0.049(2) 0.052(3) 0.051(3) 0.0087(18) 0.0150(17) 0.005(2)
C11 0.056(3) 0.047(3) 0.048(3) 0.0008(19) 0.0109(17) -0.0029(19)
C12 0.061(3) 0.061(3) 0.061(3) -0.002(2) 0.0119(19) -0.006(3)
C13 0.069(3) 0.074(4) 0.082(4) -0.013(3) 0.019(3) -0.009(3)
C14 0.083(4) 0.071(4) 0.072(3) -0.022(3) 0.025(3) -0.008(3)
C15 0.083(3) 0.054(3) 0.056(3) 0.003(3) 0.014(2) -0.001(3)
C16 0.071(3) 0.048(3) 0.043(3) -0.002(2) 0.0152(18) -0.0090(19)
C17 0.061(3) 0.052(3) 0.055(3) 0.0093(19) 0.0127(18) 0.003(2)
C18 0.054(2) 0.055(3) 0.051(3) -0.0008(18) 0.0126(17) 0.007(2)
C19 0.060(3) 0.053(3) 0.042(3) -0.0020(19) 0.0145(16) 0.0013(19)
C20 0.051(3) 0.046(3) 0.069(3) -0.0038(17) 0.0235(19) -0.002(2)
C21 0.070(3) 0.071(4) 0.078(3) -0.005(3) 0.038(3) -0.001(3)
C22 0.080(4) 0.089(4) 0.114(5) -0.004(3) 0.057(3) 0.003(4)
C23 0.066(4) 0.096(5) 0.137(6) -0.004(3) 0.044(4) -0.007(4)
C24 0.056(3) 0.081(4) 0.110(5) 0.006(3) 0.013(3) -0.016(3)
C25 0.056(3) 0.074(4) 0.077(3) 0.011(2) 0.018(2) -0.005(3)

loop_
_atom_type_symbol
_atom_type_description
_atom_type_scat_dispersion_real
_atom_type_scat_dispersion_imag
_atom_type_scat_source
C C 0.0033 0.0016
;
International Tables for Crystallography
(1992, Vol. C, Tables 4.2.6.8 and 6.1.1.4)
;
H H 0.0000 0.0000
;
International Tables for Crystallography
(1992, Vol. C, Table 6.1.1.4)
;
N N 0.0061 0.0033
;
International Tables for Crystallography
(1992, Vol. C, Tables 4.2.6.8 and 6.1.1.4)
;
O O 0.0106 0.0060
;
International Tables for Crystallography
(1992, Vol. C, Tables 4.2.6.8 and 6.1.1.4)
;

loop_
_geom_angle_atom_site_label_1
_geom_angle_atom_site_label_2
_geom_angle_atom_site_label_3
_geom_angle
_geom_angle_publ_flag
_geom_angle_site_symmetry_1
_geom_angle_site_symmetry_3
N2 N1 C3 110.1(3) yes . .
N2 N1 C20 113.9(3) yes . .
C3 N1 C20 119.3(3) yes . .
N1 N2 C1 108.4(3) yes . .
O1 N3 O2 123.9(4) yes . .
O1 N3 C7 118.0(5) yes . .
O2 N3 C7 118.1(5) yes . .
N2 C1 C1 120.3(4) yes . 3_566
N2 C1 C2 114.9(4) yes . .
C1 C1 C2 124.8(4) yes 3_566 .
C1 C2 C3 100.5(3) yes . .
C1 C2 C4 111.6(3) yes . .
C3 C2 C4 117.0(3) yes . .
N1 C3 C2 100.9(3) yes . .
N1 C3 C10 105.4(3) yes . .
N1 C3 C19 107.3(3) yes . .
C2 C3 C10 108.8(3) yes . .
C2 C3 C19 119.3(3) yes . .
C10 C3 C19 113.5(3) yes . .
C2 C4 C5 119.5(4) yes . .
C2 C4 C9 121.5(3) yes . .
C5 C4 C9 118.9(3) yes . .
C4 C5 C6 120.7(4) yes . .
C5 C6 C7 118.5(4) yes . .
N3 C7 C6 118.5(4) yes . .
N3 C7 C8 119.0(5) yes . .
C6 C7 C8 122.5(4) yes . .
C7 C8 C9 118.6(4) yes . .
C4 C9 C8 120.8(4) yes . .
O3 C10 C3 118.3(4) yes . .
O3 C10 C11 120.1(3) yes . .
C3 C10 C11 121.7(4) yes . .
C10 C11 C12 119.0(4) yes . .
C10 C11 C16 120.2(3) yes . .
C12 C11 C16 120.7(4) yes . .
C11 C12 C13 120.2(4) yes . .
C12 C13 C14 119.7(4) yes . .
C13 C14 C15 120.3(5) yes . .
C14 C15 C16 120.3(4) yes . .
C11 C16 C15 118.7(4) yes . .
C11 C16 C17 119.7(4) yes . .
C15 C16 C17 121.5(4) yes . .
C16 C17 C18 113.2(4) yes . .
C17 C18 C19 114.7(3) yes . .
C3 C19 C18 117.5(4) yes . .
N1 C20 C21 118.6(3) yes . .
N1 C20 C25 121.4(4) yes . .
C21 C20 C25 120.0(4) yes . .
C20 C21 C22 119.6(4) yes . .
C21 C22 C23 120.4(6) yes . .
C22 C23 C24 119.9(5) yes . .
C23 C24 C25 121.2(5) yes . .
C20 C25 C24 118.7(5) yes . .
C1 C2 H2 109.108 no . .
C3 C2 H2 109.098 no . .
C4 C2 H2 109.105 no . .
C4 C5 H5 119.666 no . .
C6 C5 H5 119.668 no . .
C5 C6 H6 120.763 no . .
C7 C6 H6 120.763 no . .
C7 C8 H8 120.720 no . .
C9 C8 H8 120.700 no . .
C4 C9 H9 119.585 no . .
C8 C9 H9 119.604 no . .
C11 C12 H12 119.916 no . .
C13 C12 H12 119.906 no . .
C12 C13 H13 120.148 no . .
C14 C13 H13 120.142 no . .
C13 C14 H14 119.851 no . .
C15 C14 H14 119.860 no . .
C14 C15 H15 119.831 no . .
C16 C15 H15 119.823 no . .
C16 C17 H17A 108.934 no . .
C16 C17 H17B 108.926 no . .
C18 C17 H17A 108.927 no . .
C18 C17 H17B 108.929 no . .
H17A C17 H17B 107.750 no . .
C17 C18 H18A 108.587 no . .
C17 C18 H18B 108.594 no . .
C19 C18 H18A 108.590 no . .
C19 C18 H18B 108.591 no . .
H18A C18 H18B 107.552 no . .
C3 C19 H19A 107.924 no . .
C3 C19 H19B 107.925 no . .
C18 C19 H19A 107.914 no . .
C18 C19 H19B 107.914 no . .
H19A C19 H19B 107.202 no . .
C20 C21 H21 120.193 no . .
C22 C21 H21 120.190 no . .
C21 C22 H22 119.784 no . .
C23 C22 H22 119.785 no . .
C22 C23 H23 120.024 no . .
C24 C23 H23 120.028 no . .
C23 C24 H24 119.376 no . .
C25 C24 H24 119.386 no . .
C20 C25 H25 120.649 no . .
C24 C25 H25 120.647 no . .

loop_
_geom_bond_atom_site_label_1
_geom_bond_atom_site_label_2
_geom_bond_distance
_geom_bond_publ_flag
_geom_bond_site_symmetry_2
O1 N3 1.208(7) yes .
O2 N3 1.221(8) yes .
O3 C10 1.221(5) yes .
N1 N2 1.389(5) yes .
N1 C3 1.517(5) yes .
N1 C20 1.445(5) yes .
N2 C1 1.294(5) yes .
N3 C7 1.475(5) yes .
C1 C1 1.435(6) yes 3_566
C1 C2 1.512(5) yes .
C2 C3 1.555(5) yes .
C2 C4 1.525(4) yes .
C3 C10 1.562(5) yes .
C3 C19 1.518(5) yes .
C4 C5 1.387(6) yes .
C4 C9 1.382(6) yes .
C5 C6 1.385(5) yes .
C6 C7 1.366(7) yes .
C7 C8 1.366(7) yes .
C8 C9 1.384(5) yes .
C10 C11 1.489(6) yes .
C11 C12 1.390(5) yes .
C11 C16 1.382(5) yes .
C12 C13 1.373(7) yes .
C13 C14 1.374(7) yes .
C14 C15 1.394(6) yes .
C15 C16 1.384(6) yes .
C16 C17 1.525(5) yes .
C17 C18 1.521(6) yes .
C18 C19 1.522(5) yes .
C20 C21 1.391(7) yes .
C20 C25 1.388(5) yes .
C21 C22 1.377(7) yes .
C22 C23 1.370(7) yes .
C23 C24 1.365(10) yes .
C24 C25 1.383(7) yes .
C2 H2 0.980 no .
C5 H5 0.930 no .
C6 H6 0.930 no .
C8 H8 0.930 no .
C9 H9 0.930 no .
C12 H12 0.930 no .
C13 H13 0.930 no .
C14 H14 0.930 no .
C15 H15 0.930 no .
C17 H17A 0.970 no .
C17 H17B 0.970 no .
C18 H18A 0.970 no .
C18 H18B 0.970 no .
C19 H19A 0.970 no .
C19 H19B 0.970 no .
C21 H21 0.930 no .
C22 H22 0.930 no .
C23 H23 0.930 no .
C24 H24 0.930 no .
C25 H25 0.930 no .

loop_
_geom_contact_atom_site_label_1
_geom_contact_atom_site_label_2
_geom_contact_distance
_geom_contact_publ_flag
_geom_contact_site_symmetry_2
O1 C6 2.722(5) no .
O1 C8 3.508(6) no .
O2 C6 3.519(7) no .
O2 C8 2.735(5) no .
O3 N1 2.930(4) no .
O3 N2 3.086(4) no .
O3 C1 3.007(5) no .
O3 C2 2.803(4) no .
O3 C12 2.931(6) no .
O3 C16 3.448(5) no .
O3 C20 3.304(5) no .
O3 C25 3.161(6) no .
N1 C1 3.544(5) no 3_566
N1 C4 3.361(5) no .
N1 C11 3.549(5) no .
N2 N2 3.535(5) no 3_566
N2 C2 2.953(5) no 3_566
N2 C4 3.395(5) no .
N2 C4 3.219(5) no 3_566
N2 C9 3.534(4) no .
N2 C9 3.584(5) no 3_566
N2 C10 3.126(5) no .
N2 C21 3.561(6) no .
N2 C25 2.858(5) no .
C1 C4 3.218(5) no 3_566
C1 C9 2.901(5) no .
C1 C9 3.420(5) no 3_566
C1 C10 3.150(6) no .
C1 C20 3.442(6) no .
C2 C18 3.316(6) no .
C3 C5 3.534(5) no .
C3 C9 3.408(5) no .
C3 C16 3.221(6) no .
C3 C17 3.025(6) no .
C3 C21 3.339(6) no .
C3 C25 3.431(5) no .
C4 C7 2.745(5) no .
C4 C18 3.372(6) no .
C4 C19 3.013(6) no .
C5 C8 2.762(6) no .
C5 C18 3.392(6) no .
C6 C9 2.763(6) no .
C10 C17 2.887(5) no .
C10 C18 3.219(5) no .
C10 C20 2.848(6) no .
C10 C25 3.146(6) no .
C11 C14 2.753(7) no .
C11 C18 3.205(5) no .
C11 C19 2.955(5) no .
C11 C20 3.517(6) no .
C12 C15 2.757(6) no .
C12 C25 3.587(6) no .
C13 C16 2.786(6) no .
C15 C18 3.562(6) no .
C16 C19 2.962(5) no .
C19 C20 3.165(5) no .
C19 C21 3.317(6) no .
C20 C23 2.758(7) no .
C21 C24 2.749(6) no .
C22 C25 2.766(8) no .
O1 C22 3.522(8) no 1_455
O1 C24 3.571(7) no 4_464
O2 C12 3.589(5) no 4_464
O2 C13 3.512(7) no 2_545
O2 C13 3.491(6) no 4_464
O2 C22 3.544(7) no 2_545
O2 C23 3.551(8) no 2_545
O3 C17 3.234(5) no 3_576
N2 C15 3.491(6) no 1_545
N3 C13 3.557(7) no 2_545
C7 C14 3.564(7) no 2_545
C12 O2 3.589(5) no 4_665
C13 O2 3.512(7) no 2_555
C13 O2 3.491(6) no 4_665
C13 N3 3.557(7) no 2_555
C14 C7 3.564(7) no 2_555
C15 N2 3.491(6) no 1_565
C17 O3 3.234(5) no 3_576
C22 O1 3.522(8) no 1_655
C22 O2 3.544(7) no 2_555
C23 O2 3.551(8) no 2_555
C24 O1 3.571(7) no 4_665
C24 C24 3.273(7) no 3_666
O1 H6 2.4502 no .
O2 H8 2.4621 no .
O3 H2 2.5236 no .
O3 H9 3.4804 no 3_566
O3 H12 2.7716 no .
O3 H17A 3.4114 no .
O3 H25 2.7473 no .
N1 H2 3.1101 no .
N1 H9 3.1886 no .
N1 H19A 2.5698 no .
N1 H19B 2.5941 no .
N1 H21 2.5931 no .
N1 H25 2.6513 no .
N2 H2 3.0299 no .
N2 H2 2.8807 no 3_566
N2 H9 2.9752 no .
N2 H25 2.6304 no .
N3 H6 2.5949 no .
N3 H8 2.6028 no .
C1 H2 2.8362 no 3_566
C1 H9 2.6036 no .
C1 H9 3.1459 no 3_566
C1 H25 3.5598 no .
C2 H5 2.6510 no .
C2 H9 2.6828 no .
C2 H17A 3.1813 no .
C2 H18B 3.1966 no .
C2 H19A 2.8271 no .
C2 H19B 3.4382 no .
C3 H5 3.5923 no .
C3 H9 3.3744 no .
C3 H17A 2.8899 no .
C3 H18A 3.3845 no .
C3 H18B 2.9353 no .
C3 H21 3.3401 no .
C3 H25 3.5070 no .
C4 H6 3.2508 no .
C4 H8 3.2452 no .
C4 H18B 2.8545 no .
C4 H19A 2.7848 no .
C5 H2 2.5828 no .
C5 H9 3.2252 no .
C5 H17A 3.4468 no .
C5 H18B 2.6080 no .
C5 H19A 3.5238 no .
C6 H8 3.2315 no .
C6 H18B 3.2953 no .
C7 H5 3.2047 no .
C7 H9 3.2042 no .
C8 H6 3.2319 no .
C9 H2 3.2833 no .
C9 H5 3.2247 no .
C9 H19A 3.0402 no .
C10 H2 2.4877 no .
C10 H12 2.6235 no .
C10 H17A 2.6769 no .
C10 H19A 3.3873 no .
C10 H19B 2.7204 no .
C10 H25 3.0828 no .
C11 H13 3.2356 no .
C11 H15 3.2217 no .
C11 H17A 2.6862 no .
C11 H17B 3.2863 no .
C11 H19B 2.7450 no .
C12 H14 3.2145 no .
C13 H15 3.2357 no .
C14 H12 3.2147 no .
C15 H13 3.2406 no .
C15 H17A 3.1773 no .
C15 H17B 2.5812 no .
C15 H18A 3.5468 no .
C16 H12 3.2451 no .
C16 H14 3.2462 no .
C16 H18A 2.8466 no .
C16 H18B 3.3521 no .
C16 H19B 2.8362 no .
C17 H2 3.5091 no .
C17 H5 3.4760 no .
C17 H15 2.6885 no .
C17 H19A 3.3545 no .
C17 H19B 2.8889 no .
C18 H2 3.5377 no .
C18 H5 3.2867 no .
C19 H2 3.2030 no .
C19 H17A 2.8705 no .
C19 H17B 3.3668 no .
C19 H21 2.9675 no .
C20 H12 3.4721 no .
C20 H19A 3.4217 no .
C20 H19B 2.8404 no .
C20 H22 3.2321 no .
C20 H24 3.2234 no .
C21 H19A 3.4407 no .
C21 H19B 2.6870 no .
C21 H23 3.2223 no .
C21 H25 3.2499 no .
C22 H24 3.2040 no .
C23 H21 3.2223 no .
C23 H25 3.2322 no .
C24 H12 3.0900 no .
C24 H22 3.2058 no .
C25 H12 2.9765 no .
C25 H21 3.2469 no .
C25 H23 3.2310 no .
H2 H5 2.3885 no .
H2 H9 3.5515 no .
H2 H17A 2.8000 no .
H2 H18B 3.4043 no .
H2 H19A 3.5635 no .
H5 H6 2.3219 no .
H5 H17A 2.8431 no .
H5 H18B 2.5707 no .
H8 H9 2.3178 no .
H9 H19A 3.1090 no .
H12 H13 2.3042 no .
H12 H24 3.2623 no .
H12 H25 3.1141 no .
H13 H14 2.3035 no .
H14 H15 2.3198 no .
H15 H17A 3.3949 no .
H15 H17B 2.3865 no .
H15 H18A 3.5405 no .
H17A H18A 2.8103 no .
H17A H18B 2.2613 no .
H17A H19B 3.3868 no .
H17B H18A 2.2584 no .
H17B H18B 2.3977 no .
H18A H19A 2.3997 no .
H18A H19B 2.2287 no .
H18B H19A 2.2337 no .
H18B H19B 2.7947 no .
H19A H21 2.8914 no .
H19B H21 2.3558 no .
H21 H22 2.3063 no .
H22 H23 2.2973 no .
H23 H24 2.2868 no .
H24 H25 2.3133 no .
O1 H12 2.9940 no 4_464
O1 H13 3.5665 no 2_545
O1 H14 3.5518 no 2_545
O1 H22 2.6570 no 1_455
O1 H24 2.9315 no 4_464
O2 H6 2.9406 no 2_445
O2 H12 3.1041 no 4_464
O2 H13 3.2760 no 2_545
O2 H13 2.9289 no 4_464
O2 H22 3.5887 no 1_455
O2 H22 3.3591 no 2_545
O2 H23 3.3695 no 2_545
O3 H17A 2.8504 no 3_576
O3 H17B 2.7021 no 3_576
N1 H15 3.5071 no 1_545
N1 H18A 2.7390 no 2_545
N2 H15 2.9044 no 1_545
N2 H18A 3.2712 no 2_545
N3 H12 3.4094 no 4_464
N3 H13 3.3786 no 2_545
N3 H14 3.5415 no 2_545
N3 H22 3.1331 no 1_455
C3 H18A 3.5468 no 2_545
C6 H23 3.2068 no 1_455
C7 H14 3.5153 no 2_545
C7 H23 3.5640 no 1_455
C8 H19B 3.3678 no 2_545
C9 H18A 3.1986 no 2_545
C9 H19B 3.2674 no 2_545
C10 H17A 3.0276 no 3_576
C10 H17B 3.4146 no 3_576
C11 H5 3.0787 no 3_576
C11 H17A 3.3229 no 3_576
C12 H5 3.0761 no 3_576
C12 H8 3.5872 no 2_555
C13 H5 3.1465 no 3_576
C13 H8 3.5714 no 2_555
C13 H23 3.3228 no 3_676
C14 H5 3.1725 no 3_576
C14 H23 3.5465 no 3_676
C14 H24 3.5921 no 3_676
C15 H2 3.0416 no 3_576
C15 H5 3.1483 no 3_576
C15 H19A 3.0609 no 2_555
C16 H2 3.0687 no 3_576
C16 H5 3.1339 no 3_576
C16 H17A 3.3845 no 3_576
C16 H19A 3.4615 no 2_555
C17 H2 3.0936 no 3_576
C17 H17A 3.1886 no 3_576
C17 H19A 3.2440 no 2_555
C17 H21 3.2168 no 2_555
C18 H9 3.3044 no 2_555
C18 H15 3.3091 no 2_545
C18 H19A 3.3595 no 2_555
C18 H21 2.9858 no 2_555
C19 H9 3.3126 no 2_555
C19 H15 3.1964 no 2_545
C19 H17B 3.4272 no 2_545
C19 H18A 3.3717 no 2_545
C20 H14 3.4279 no 1_545
C20 H18A 3.3558 no 2_545
C21 H8 3.1565 no 2_555
C21 H17B 3.5193 no 2_545
C21 H18A 3.2462 no 2_545
C21 H18B 3.2267 no 2_545
C22 H8 3.0555 no 2_555
C23 H13 3.1698 no 3_676
C23 H24 3.0622 no 3_666
C24 H13 3.3404 no 3_676
C24 H23 3.4810 no 3_666
C24 H24 2.8928 no 3_666
C25 H14 3.3204 no 1_545
H2 C15 3.0416 no 3_576
H2 C16 3.0687 no 3_576
H2 C17 3.0936 no 3_576
H2 H15 2.9564 no 3_576
H2 H17A 2.9195 no 3_576
H2 H17B 2.7994 no 3_576
H5 C11 3.0787 no 3_576
H5 C12 3.0761 no 3_576
H5 C13 3.1465 no 3_576
H5 C14 3.1725 no 3_576
H5 C15 3.1483 no 3_576
H5 C16 3.1339 no 3_576
H5 H12 3.5494 no 3_576
H6 O2 2.9406 no 2_455
H6 H22 3.5271 no 1_455
H6 H23 2.9473 no 1_455
H8 C12 3.5872 no 2_545
H8 C13 3.5714 no 2_545
H8 C21 3.1565 no 2_545
H8 C22 3.0555 no 2_545
H8 H19B 2.8757 no 2_545
H8 H21 3.1203 no 2_545
H8 H22 2.9452 no 2_545
H9 C18 3.3044 no 2_545
H9 C19 3.3126 no 2_545
H9 H17B 3.5868 no 1_545
H9 H18A 2.5685 no 2_545
H9 H19A 3.4982 no 2_545
H9 H19B 2.6606 no 2_545
H12 O1 2.9940 no 4_665
H12 O2 3.1041 no 4_665
H12 N3 3.4094 no 4_665
H12 H5 3.5494 no 3_576
H12 H13 3.4292 no 3_676
H13 O1 3.5665 no 2_555
H13 O2 3.2760 no 2_555
H13 O2 2.9289 no 4_665
H13 N3 3.3786 no 2_555
H13 C23 3.1698 no 3_676
H13 C24 3.3404 no 3_676
H13 H12 3.4292 no 3_676
H13 H13 3.1148 no 3_676
H13 H23 2.7779 no 3_676
H13 H24 3.0808 no 3_676
H14 O1 3.5518 no 2_555
H14 N3 3.5415 no 2_555
H14 C7 3.5153 no 2_555
H14 C20 3.4279 no 1_565
H14 C25 3.3204 no 1_565
H14 H23 3.2013 no 3_676
H14 H24 2.9076 no 3_676
H14 H25 3.4937 no 1_565
H15 N1 3.5071 no 1_565
H15 N2 2.9044 no 1_565
H15 C18 3.3091 no 2_555
H15 C19 3.1964 no 2_555
H15 H2 2.9564 no 3_576
H15 H18A 3.0312 no 2_555
H15 H18B 3.1233 no 2_555
H15 H19A 2.4401 no 2_555
H15 H19B 3.4870 no 2_555
H17A O3 2.8504 no 3_576
H17A C10 3.0276 no 3_576
H17A C11 3.3229 no 3_576
H17A C16 3.3845 no 3_576
H17A C17 3.1886 no 3_576
H17A H2 2.9195 no 3_576
H17A H17A 2.3637 no 3_576
H17B O3 2.7021 no 3_576
H17B C10 3.4146 no 3_576
H17B C19 3.4272 no 2_555
H17B C21 3.5193 no 2_555
H17B H2 2.7994 no 3_576
H17B H9 3.5868 no 1_565
H17B H19A 2.7089 no 2_555
H17B H19B 3.2401 no 2_555
H17B H21 2.5978 no 2_555
H18A N1 2.7390 no 2_555
H18A N2 3.2712 no 2_555
H18A C3 3.5468 no 2_555
H18A C9 3.1986 no 2_555
H18A C19 3.3717 no 2_555
H18A C20 3.3558 no 2_555
H18A C21 3.2462 no 2_555
H18A H9 2.5685 no 2_555
H18A H15 3.0312 no 2_545
H18A H19A 2.6417 no 2_555
H18A H19B 3.5269 no 2_555
H18A H21 2.6748 no 2_555
H18B C21 3.2267 no 2_555
H18B H15 3.1233 no 2_545
H18B H21 2.6791 no 2_555
H19A C15 3.0609 no 2_545
H19A C16 3.4615 no 2_545
H19A C17 3.2440 no 2_545
H19A C18 3.3595 no 2_545
H19A H9 3.4982 no 2_555
H19A H15 2.4401 no 2_545
H19A H17B 2.7089 no 2_545
H19A H18A 2.6417 no 2_545
H19B C8 3.3678 no 2_555
H19B C9 3.2674 no 2_555
H19B H8 2.8757 no 2_555
H19B H9 2.6606 no 2_555
H19B H15 3.4870 no 2_545
H19B H17B 3.2401 no 2_545
H19B H18A 3.5269 no 2_545
H21 C17 3.2168 no 2_545
H21 C18 2.9858 no 2_545
H21 H8 3.1203 no 2_555
H21 H17B 2.5978 no 2_545
H21 H18A 2.6748 no 2_545
H21 H18B 2.6791 no 2_545
H22 O1 2.6570 no 1_655
H22 O2 3.5887 no 1_655
H22 O2 3.3591 no 2_555
H22 N3 3.1331 no 1_655
H22 H6 3.5271 no 1_655
H22 H8 2.9452 no 2_555
H23 O2 3.3695 no 2_555
H23 C6 3.2068 no 1_655
H23 C7 3.5640 no 1_655
H23 C13 3.3228 no 3_676
H23 C14 3.5465 no 3_676
H23 C24 3.4810 no 3_666
H23 H6 2.9473 no 1_655
H23 H13 2.7779 no 3_676
H23 H14 3.2013 no 3_676
H23 H24 3.0675 no 3_666
H23 H25 3.4803 no 3_666
H24 O1 2.9315 no 4_665
H24 C14 3.5921 no 3_676
H24 C23 3.0622 no 3_666
H24 C24 2.8928 no 3_666
H24 H13 3.0808 no 3_676
H24 H14 2.9076 no 3_676
H24 H23 3.0675 no 3_666
H24 H24 2.7849 no 3_666
H25 H14 3.4937 no 1_545
H25 H23 3.4803 no 3_666

loop_
_geom_torsion_atom_site_label_1
_geom_torsion_atom_site_label_2
_geom_torsion_atom_site_label_3
_geom_torsion_atom_site_label_4
_geom_torsion
_geom_torsion_publ_flag
_geom_torsion_site_symmetry_1
_geom_torsion_site_symmetry_3
_geom_torsion_site_symmetry_4
N2 N1 C3 C2 -23.2(3) no . . .
N2 N1 C3 C10 90.0(3) no . . .
N2 N1 C3 C19 -148.8(2) no . . .
C3 N1 N2 C1 16.9(3) no . . .
N2 N1 C20 C21 141.4(3) no . . .
N2 N1 C20 C25 -40.0(5) no . . .
C20 N1 N2 C1 153.9(3) no . . .
C3 N1 C20 C21 -85.8(4) no . . .
C3 N1 C20 C25 92.7(4) no . . .
C20 N1 C3 C2 -157.6(3) no . . .
C20 N1 C3 C10 -44.4(4) no . . .
C20 N1 C3 C19 76.8(3) no . . .
N1 N2 C1 C1 175.5(3) no . . 3_566
N1 N2 C1 C2 -2.4(4) no . . .
O1 N3 C7 C6 18.2(7) no . . .
O1 N3 C7 C8 -161.9(4) no . . .
O2 N3 C7 C6 -163.1(5) no . . .
O2 N3 C7 C8 16.7(7) no . . .
N2 C1 C1 N2 180(178772) no . 3_566 3_566
N2 C1 C1 C2 2.3(5) no . 3_566 3_566
N2 C1 C2 C3 -12.0(4) no . . .
N2 C1 C2 C4 112.7(3) no . . .
C1 C1 C2 C3 170.1(3) no 3_566 . .
C1 C1 C2 C4 -65.1(4) no 3_566 . .
C2 C1 C1 N2 -2.3(5) no . 3_566 3_566
C2 C1 C1 C2 180(243500) no . 3_566 3_566
C1 C2 C3 N1 19.5(3) no . . .
C1 C2 C3 C10 -91.1(3) no . . .
C1 C2 C3 C19 136.6(3) no . . .
C1 C2 C4 C5 144.5(3) no . . .
C1 C2 C4 C9 -32.3(5) no . . .
C3 C2 C4 C5 -100.6(4) no . . .
C3 C2 C4 C9 82.7(4) no . . .
C4 C2 C3 N1 -101.5(3) no . . .
C4 C2 C3 C10 147.9(3) no . . .
C4 C2 C3 C19 15.6(5) no . . .
N1 C3 C10 O3 -67.9(4) no . . .
N1 C3 C10 C11 110.5(4) no . . .
N1 C3 C19 C18 178.4(3) no . . .
C2 C3 C10 O3 39.6(4) no . . .
C2 C3 C10 C11 -142.0(3) no . . .
C2 C3 C19 C18 64.7(4) no . . .
C10 C3 C19 C18 -65.5(4) no . . .
C19 C3 C10 O3 175.0(3) no . . .
C19 C3 C10 C11 -6.6(5) no . . .
C2 C4 C5 C6 -179.8(3) no . . .
C2 C4 C9 C8 178.4(3) no . . .
C5 C4 C9 C8 1.6(6) no . . .
C9 C4 C5 C6 -3.0(6) no . . .
C4 C5 C6 C7 2.7(7) no . . .
C5 C6 C7 N3 178.7(4) no . . .
C5 C6 C7 C8 -1.1(7) no . . .
N3 C7 C8 C9 179.9(4) no . . .
C6 C7 C8 C9 -0.2(7) no . . .
C7 C8 C9 C4 -0.0(7) no . . .
O3 C10 C11 C12 48.4(6) no . . .
O3 C10 C11 C16 -127.2(4) no . . .
C3 C10 C11 C12 -129.9(4) no . . .
C3 C10 C11 C16 54.5(5) no . . .
C10 C11 C12 C13 -176.9(4) no . . .
C10 C11 C16 C15 174.6(4) no . . .
C10 C11 C16 C17 -1.3(6) no . . .
C12 C11 C16 C15 -1.0(6) no . . .
C12 C11 C16 C17 -176.8(4) no . . .
C16 C11 C12 C13 -1.3(6) no . . .
C11 C12 C13 C14 2.1(7) no . . .
C12 C13 C14 C15 -0.5(7) no . . .
C13 C14 C15 C16 -1.8(7) no . . .
C14 C15 C16 C11 2.5(6) no . . .
C14 C15 C16 C17 178.3(4) no . . .
C11 C16 C17 C18 -72.3(5) no . . .
C15 C16 C17 C18 112.0(4) no . . .
C16 C17 C18 C19 45.6(5) no . . .
C17 C18 C19 C3 42.3(5) no . . .
N1 C20 C21 C22 177.3(3) no . . .
N1 C20 C25 C24 -176.1(3) no . . .
C21 C20 C25 C24 2.4(6) no . . .
C25 C20 C21 C22 -1.3(6) no . . .
C20 C21 C22 C23 -0.1(7) no . . .
C21 C22 C23 C24 0.3(8) no . . .
C22 C23 C24 C25 0.8(8) no . . .
C23 C24 C25 C20 -2.1(7) no . . .
